data_7117820
loop_
_publ_author_name
'Dong Chen'
'Hao-Miao Liu'
'Ming-Ming Li'
'Yong-Min Yan'
'Wen-Dan Xu'
'Xiao-Nian Li'
'Yong-Xian Cheng'
'Hong-Bo Qin'

_publ_section_title
;
 Concise synthesis of (+/-)-Lingzhiol via epoxy-arene cyclization
;
_journal_name_full Chem.Commun.
_journal_page_first 14594
_journal_paper_doi 10.1039/C5cc05680B
_journal_volume 51
_journal_year 2015
_chemical_formula_moiety 'C17 H20 O5'
_chemical_formula_sum 'C17 H20 O5'
_chemical_formula_weight 304.33
_chemical_name_systematic VQLC
_space_group_IT_number 61
_symmetry_cell_setting orthorhombic
_symmetry_space_group_name_Hall '-P 2ac 2ab'
_symmetry_space_group_name_H-M 'P b c a'
_atom_sites_solution_hydrogens geom
_atom_sites_solution_primary direct
_atom_sites_solution_secondary difmap
_audit_creation_method SHELXL-97
_audit_update_record
;
2014-08-14 deposited with the CCDC.
2015-08-10 downloaded from the CCDC.
;
_cell_angle_alpha 90.00
_cell_angle_beta 90.00
_cell_angle_gamma 90.00
_cell_formula_units_Z 8
_cell_length_a 14.3785(14)
_cell_length_b 10.3694(10)
_cell_length_c 19.8670(19)
_cell_measurement_reflns_used 9964
_cell_measurement_temperature 100(2)
_cell_measurement_theta_max 30.46
_cell_measurement_theta_min 2.49
_cell_volume 2962.1(5)
_computing_cell_refinement 'Bruker SAINT'
_computing_data_collection 'Bruker APEX2'
_computing_data_reduction 'Bruker SAINT'
_computing_molecular_graphics 'Bruker SHELXTL'
_computing_publication_material 'Bruker SHELXTL'
_computing_structure_refinement 'SHELXL-97 (Sheldrick, 2008)'
_computing_structure_solution 'SHELXS-97 (Sheldrick, 2008)'
_diffrn_ambient_temperature 100(2)
_diffrn_measured_fraction_theta_full 0.954
_diffrn_measured_fraction_theta_max 0.954
_diffrn_measurement_device_type 'Bruker APEX-II CCD'
_diffrn_measurement_method '\f and \w scans'
_diffrn_radiation_monochromator graphite
_diffrn_radiation_source 'fine-focus sealed tube'
_diffrn_radiation_type MoK\a
_diffrn_radiation_wavelength 0.71073
_diffrn_reflns_av_R_equivalents 0.0263
_diffrn_reflns_av_sigmaI/netI 0.0179
_diffrn_reflns_limit_h_max 20
_diffrn_reflns_limit_h_min -20
_diffrn_reflns_limit_k_max 14
_diffrn_reflns_limit_k_min -14
_diffrn_reflns_limit_l_max 27
_diffrn_reflns_limit_l_min -26
_diffrn_reflns_number 29242
_diffrn_reflns_theta_full 30.51
_diffrn_reflns_theta_max 30.51
_diffrn_reflns_theta_min 2.05
_exptl_absorpt_coefficient_mu 0.100
_exptl_absorpt_correction_T_max 0.9639
_exptl_absorpt_correction_T_min 0.9489
_exptl_absorpt_correction_type multi-scan
_exptl_absorpt_process_details sadabs
_exptl_crystal_colour colourless
_exptl_crystal_density_diffrn 1.365
_exptl_crystal_density_method 'not measured'
_exptl_crystal_description block
_exptl_crystal_F_000 1296
_exptl_crystal_size_max 0.53
_exptl_crystal_size_mid 0.44
_exptl_crystal_size_min 0.37
_refine_diff_density_max 0.439
_refine_diff_density_min -0.187
_refine_diff_density_rms 0.046
_refine_ls_extinction_method none
_refine_ls_goodness_of_fit_ref 1.027
_refine_ls_hydrogen_treatment constr
_refine_ls_matrix_type full
_refine_ls_number_parameters 202
_refine_ls_number_reflns 4312
_refine_ls_number_restraints 0
_refine_ls_restrained_S_all 1.027
_refine_ls_R_factor_all 0.0438
_refine_ls_R_factor_gt 0.0365
_refine_ls_shift/su_max 0.001
_refine_ls_shift/su_mean 0.000
_refine_ls_structure_factor_coef Fsqd
_refine_ls_weighting_details 'calc w=1/[\s^2^(Fo^2^)+(0.0525P)^2^+1.1723P] where P=(Fo^2^+2Fc^2^)/3'
_refine_ls_weighting_scheme calc
_refine_ls_wR_factor_gt 0.0977
_refine_ls_wR_factor_ref 0.1039
_reflns_number_gt 3711
_reflns_number_total 4312
_reflns_threshold_expression >2sigma(I)
_cod_data_source_file c5cc05680b2.cif
_cod_data_source_block mo_vqlc_0m
_cod_database_code 7117820

loop_
_symmetry_equiv_pos_as_xyz
'x, y, z'
'x+1/2, -y+1/2, -z'
'-x, y+1/2, -z+1/2'
'-x+1/2, -y, z+1/2'
'-x, -y, -z'
'-x-1/2, y-1/2, z'
'x, -y-1/2, z-1/2'
'x-1/2, y, -z-1/2'

loop_
_atom_site_label
_atom_site_type_symbol
_atom_site_fract_x
_atom_site_fract_y
_atom_site_fract_z
_atom_site_U_iso_or_equiv
_atom_site_adp_type
_atom_site_occupancy
_atom_site_symmetry_multiplicity
_atom_site_calc_flag
_atom_site_refinement_flags
_atom_site_disorder_assembly
_atom_site_disorder_group
O1 O 0.78109(5) 0.91573(8) 1.08730(3) 0.02196(16) Uani 1 1 d . . .
O9' O 0.96039(6) 1.26755(7) 0.80207(4) 0.02587(17) Uani 1 1 d . . .
O4 O 0.98191(5) 0.70159(7) 0.87892(3) 0.02023(16) Uani 1 1 d . . .
O8' O 1.03684(5) 1.08230(7) 0.81282(4) 0.01916(15) Uani 1 1 d . . .
O6' O 0.88861(5) 0.92117(7) 0.74161(3) 0.01834(15) Uani 1 1 d . . .
H6' H 0.9306 0.8697 0.7297 0.028 Uiso 1 1 calc R . .
C7 C 0.74912(8) 0.84045(12) 1.14299(5) 0.0254(2) Uani 1 1 d . . .
H7A H 0.7118 0.7681 1.1264 0.038 Uiso 1 1 calc R . .
H7B H 0.7110 0.8944 1.1727 0.038 Uiso 1 1 calc R . .
H7C H 0.8027 0.8072 1.1681 0.038 Uiso 1 1 calc R . .
C1 C 0.83399(6) 0.85421(10) 1.03947(4) 0.01689(18) Uani 1 1 d . . .
C2 C 0.85649(6) 0.93057(9) 0.98282(4) 0.01553(17) Uani 1 1 d . . .
C3 C 0.90421(6) 0.87588(9) 0.92899(4) 0.01438(17) Uani 1 1 d . . .
C7' C 0.91998(6) 0.94740(9) 0.86312(4) 0.01305(16) Uani 1 1 d . . .
C3' C 0.88877(6) 1.09057(9) 0.86427(4) 0.01486(17) Uani 1 1 d . . .
C9' C 0.96278(7) 1.15767(9) 0.82300(5) 0.01819(19) Uani 1 1 d . . .
C6 C 0.86390(7) 0.72793(10) 1.04386(5) 0.01815(19) Uani 1 1 d . . .
H6 H 0.8501 0.6779 1.0827 0.022 Uiso 1 1 calc R . .
C5 C 0.91469(7) 0.67416(9) 0.99065(5) 0.01780(18) Uani 1 1 d . . .
H5 H 0.9360 0.5876 0.9936 0.021 Uiso 1 1 calc R . .
C4 C 0.93394(6) 0.74665(9) 0.93378(4) 0.01577(17) Uani 1 1 d . . .
C8 C 1.00386(10) 0.56862(11) 0.87688(6) 0.0331(3) Uani 1 1 d . . .
H8A H 1.0483 0.5484 0.9128 0.050 Uiso 1 1 calc R . .
H8B H 1.0314 0.5475 0.8331 0.050 Uiso 1 1 calc R . .
H8C H 0.9470 0.5179 0.8833 0.050 Uiso 1 1 calc R . .
C8' C 1.02337(6) 0.95569(9) 0.84328(5) 0.01624(18) Uani 1 1 d . . .
H8'1 H 1.0634 0.9460 0.8835 0.019 Uiso 1 1 calc R . .
H8'2 H 1.0392 0.8867 0.8108 0.019 Uiso 1 1 calc R . .
C4' C 0.79154(7) 1.09678(10) 0.83053(5) 0.01883(19) Uani 1 1 d . . .
H4'1 H 0.7460 1.1395 0.8605 0.023 Uiso 1 1 calc R . .
H4'2 H 0.7946 1.1450 0.7876 0.023 Uiso 1 1 calc R . .
C5' C 0.76420(7) 0.95571(10) 0.81813(5) 0.01978(19) Uani 1 1 d . . .
H5'1 H 0.7310 0.9196 0.8575 0.024 Uiso 1 1 calc R . .
H5'2 H 0.7240 0.9478 0.7779 0.024 Uiso 1 1 calc R . .
C6' C 0.85670(6) 0.88756(9) 0.80731(4) 0.01518(17) Uani 1 1 d . . .
H6'1 H 0.8506 0.7921 0.8127 0.018 Uiso 1 1 calc R . .
C2' C 0.89015(7) 1.14885(9) 0.93534(5) 0.01799(18) Uani 1 1 d . . .
H2'1 H 0.9546 1.1490 0.9529 0.022 Uiso 1 1 calc R . .
H2'2 H 0.8680 1.2392 0.9336 0.022 Uiso 1 1 calc R . .
C1' C 0.82802(7) 1.07054(9) 0.98179(5) 0.01840(19) Uani 1 1 d . . .
H1'1 H 0.8317 1.1061 1.0279 0.022 Uiso 1 1 calc R . .
H1'2 H 0.7627 1.0775 0.9664 0.022 Uiso 1 1 calc R . .

loop_
_atom_site_aniso_label
_atom_site_aniso_U_11
_atom_site_aniso_U_22
_atom_site_aniso_U_33
_atom_site_aniso_U_23
_atom_site_aniso_U_13
_atom_site_aniso_U_12
O1 0.0233(3) 0.0289(4) 0.0136(3) 0.0003(3) 0.0062(3) 0.0020(3)
O9' 0.0339(4) 0.0171(3) 0.0265(4) 0.0056(3) 0.0053(3) -0.0013(3)
O4 0.0296(4) 0.0159(3) 0.0152(3) 0.0011(2) 0.0060(3) 0.0056(3)
O8' 0.0197(3) 0.0174(3) 0.0204(3) 0.0025(3) 0.0032(3) -0.0025(3)
O6' 0.0244(4) 0.0194(3) 0.0113(3) 0.0014(2) 0.0012(2) 0.0003(3)
C7 0.0241(5) 0.0378(6) 0.0144(4) 0.0016(4) 0.0056(4) -0.0047(4)
C1 0.0158(4) 0.0235(5) 0.0113(4) -0.0007(3) 0.0013(3) -0.0013(3)
C2 0.0158(4) 0.0177(4) 0.0131(4) 0.0004(3) 0.0002(3) 0.0010(3)
C3 0.0157(4) 0.0160(4) 0.0114(4) 0.0013(3) 0.0004(3) 0.0001(3)
C7' 0.0152(4) 0.0130(4) 0.0110(3) 0.0006(3) 0.0004(3) 0.0008(3)
C3' 0.0178(4) 0.0135(4) 0.0132(4) 0.0015(3) 0.0007(3) 0.0009(3)
C9' 0.0225(4) 0.0168(4) 0.0153(4) 0.0001(3) 0.0006(3) -0.0020(3)
C6 0.0193(4) 0.0218(5) 0.0134(4) 0.0033(3) 0.0004(3) -0.0031(3)
C5 0.0210(4) 0.0164(4) 0.0160(4) 0.0029(3) -0.0003(3) -0.0005(3)
C4 0.0180(4) 0.0168(4) 0.0125(4) 0.0002(3) 0.0011(3) 0.0008(3)
C8 0.0527(8) 0.0169(5) 0.0296(6) 0.0017(4) 0.0167(5) 0.0101(5)
C8' 0.0169(4) 0.0159(4) 0.0159(4) 0.0020(3) 0.0015(3) 0.0002(3)
C4' 0.0191(4) 0.0215(4) 0.0158(4) 0.0020(3) -0.0018(3) 0.0047(4)
C5' 0.0167(4) 0.0233(5) 0.0193(4) 0.0013(4) -0.0018(3) -0.0006(4)
C6' 0.0181(4) 0.0156(4) 0.0118(4) 0.0012(3) -0.0002(3) -0.0022(3)
C2' 0.0236(4) 0.0150(4) 0.0154(4) -0.0014(3) 0.0000(3) 0.0017(3)
C1' 0.0222(4) 0.0194(4) 0.0136(4) -0.0004(3) 0.0020(3) 0.0057(4)

loop_
_atom_type_symbol
_atom_type_description
_atom_type_scat_dispersion_real
_atom_type_scat_dispersion_imag
_atom_type_scat_source
C C 0.0033 0.0016 'International Tables Vol C Tables 4.2.6.8 and 6.1.1.4'
H H 0.0000 0.0000 'International Tables Vol C Tables 4.2.6.8 and 6.1.1.4'
O O 0.0106 0.0060 'International Tables Vol C Tables 4.2.6.8 and 6.1.1.4'

loop_
_geom_angle_atom_site_label_1
_geom_angle_atom_site_label_2
_geom_angle_atom_site_label_3
_geom_angle
_geom_angle_site_symmetry_1
_geom_angle_site_symmetry_3
C1 O1 C7 117.35(8) . .
C4 O4 C8 117.82(8) . .
C9' O8' C8' 110.96(7) . .
C6' O6' H6' 109.5 . .
O1 C7 H7A 109.5 . .
O1 C7 H7B 109.5 . .
H7A C7 H7B 109.5 . .
O1 C7 H7C 109.5 . .
H7A C7 H7C 109.5 . .
H7B C7 H7C 109.5 . .
O1 C1 C6 124.67(8) . .
O1 C1 C2 114.65(8) . .
C6 C1 C2 120.67(8) . .
C3 C2 C1 119.76(9) . .
C3 C2 C1' 121.04(8) . .
C1 C2 C1' 119.20(8) . .
C2 C3 C4 119.02(8) . .
C2 C3 C7' 122.41(8) . .
C4 C3 C7' 118.44(8) . .
C3 C7' C8' 113.03(7) . .
C3 C7' C3' 114.25(7) . .
C8' C7' C3' 103.27(7) . .
C3 C7' C6' 109.27(7) . .
C8' C7' C6' 113.74(7) . .
C3' C7' C6' 102.83(7) . .
C9' C3' C2' 107.95(8) . .
C9' C3' C7' 103.22(7) . .
C2' C3' C7' 112.73(7) . .
C9' C3' C4' 112.36(8) . .
C2' C3' C4' 113.10(8) . .
C7' C3' C4' 107.10(7) . .
O9' C9' O8' 121.33(9) . .
O9' C9' C3' 126.70(9) . .
O8' C9' C3' 111.94(8) . .
C1 C6 C5 119.49(8) . .
C1 C6 H6 120.3 . .
C5 C6 H6 120.3 . .
C4 C5 C6 120.25(9) . .
C4 C5 H5 119.9 . .
C6 C5 H5 119.9 . .
O4 C4 C5 124.32(9) . .
O4 C4 C3 115.00(8) . .
C5 C4 C3 120.69(8) . .
O4 C8 H8A 109.5 . .
O4 C8 H8B 109.5 . .
H8A C8 H8B 109.5 . .
O4 C8 H8C 109.5 . .
H8A C8 H8C 109.5 . .
H8B C8 H8C 109.5 . .
O8' C8' C7' 106.53(7) . .
O8' C8' H8'1 110.4 . .
C7' C8' H8'1 110.4 . .
O8' C8' H8'2 110.4 . .
C7' C8' H8'2 110.4 . .
H8'1 C8' H8'2 108.6 . .
C5' C4' C3' 105.10(7) . .
C5' C4' H4'1 110.7 . .
C3' C4' H4'1 110.7 . .
C5' C4' H4'2 110.7 . .
C3' C4' H4'2 110.7 . .
H4'1 C4' H4'2 108.8 . .
C6' C5' C4' 103.98(8) . .
C6' C5' H5'1 111.0 . .
C4' C5' H5'1 111.0 . .
C6' C5' H5'2 111.0 . .
C4' C5' H5'2 111.0 . .
H5'1 C5' H5'2 109.0 . .
O6' C6' C5' 107.27(7) . .
O6' C6' C7' 111.40(7) . .
C5' C6' C7' 102.97(7) . .
O6' C6' H6'1 111.6 . .
C5' C6' H6'1 111.6 . .
C7' C6' H6'1 111.6 . .
C1' C2' C3' 109.91(8) . .
C1' C2' H2'1 109.7 . .
C3' C2' H2'1 109.7 . .
C1' C2' H2'2 109.7 . .
C3' C2' H2'2 109.7 . .
H2'1 C2' H2'2 108.2 . .
C2 C1' C2' 111.28(8) . .
C2 C1' H1'1 109.4 . .
C2' C1' H1'1 109.4 . .
C2 C1' H1'2 109.4 . .
C2' C1' H1'2 109.4 . .
H1'1 C1' H1'2 108.0 . .

loop_
_geom_bond_atom_site_label_1
_geom_bond_atom_site_label_2
_geom_bond_distance
_geom_bond_site_symmetry_2
O1 C1 1.3743(11) .
O1 C7 1.4298(12) .
O9' C9' 1.2133(12) .
O4 C4 1.3719(11) .
O4 C8 1.4151(13) .
O8' C9' 1.3363(12) .
O8' C8' 1.4586(12) .
O6' C6' 1.4268(11) .
O6' H6' 0.8400 .
C7 H7A 0.9800 .
C7 H7B 0.9800 .
C7 H7C 0.9800 .
C1 C6 1.3810(14) .
C1 C2 1.4136(13) .
C2 C3 1.3915(12) .
C2 C1' 1.5081(13) .
C3 C4 1.4098(13) .
C3 C7' 1.5213(12) .
C7' C8' 1.5402(12) .
C7' C3' 1.5511(13) .
C7' C6' 1.5628(12) .
C3' C9' 1.5128(13) .
C3' C2' 1.5359(13) .
C3' C4' 1.5518(13) .
C6 C5 1.4005(13) .
C6 H6 0.9500 .
C5 C4 1.3850(12) .
C5 H5 0.9500 .
C8 H8A 0.9800 .
C8 H8B 0.9800 .
C8 H8C 0.9800 .
C8' H8'1 0.9900 .
C8' H8'2 0.9900 .
C4' C5' 1.5346(14) .
C4' H4'1 0.9900 .
C4' H4'2 0.9900 .
C5' C6' 1.5213(13) .
C5' H5'1 0.9900 .
C5' H5'2 0.9900 .
C6' H6'1 1.0000 .
C2' C1' 1.5195(13) .
C2' H2'1 0.9900 .
C2' H2'2 0.9900 .
C1' H1'1 0.9900 .
C1' H1'2 0.9900 .

loop_
_geom_hbond_atom_site_label_D
_geom_hbond_atom_site_label_H
_geom_hbond_atom_site_label_A
_geom_hbond_distance_DH
_geom_hbond_distance_HA
_geom_hbond_distance_DA
_geom_hbond_angle_DHA
_geom_hbond_site_symmetry_A
O6' H6' O9' 0.84 1.99 2.8293(11) 172.6 3_746

loop_
_geom_torsion_atom_site_label_1
_geom_torsion_atom_site_label_2
_geom_torsion_atom_site_label_3
_geom_torsion_atom_site_label_4
_geom_torsion
_geom_torsion_site_symmetry_1
_geom_torsion_site_symmetry_2
_geom_torsion_site_symmetry_3
_geom_torsion_site_symmetry_4
C7 O1 C1 C6 -4.92(14) . . . .
C7 O1 C1 C2 174.63(8) . . . .
O1 C1 C2 C3 -175.51(8) . . . .
C6 C1 C2 C3 4.07(14) . . . .
O1 C1 C2 C1' 4.38(13) . . . .
C6 C1 C2 C1' -176.04(9) . . . .
C1 C2 C3 C4 -3.61(14) . . . .
C1' C2 C3 C4 176.50(8) . . . .
C1 C2 C3 C7' 172.18(8) . . . .
C1' C2 C3 C7' -7.71(14) . . . .
C2 C3 C7' C8' 124.51(9) . . . .
C4 C3 C7' C8' -59.68(11) . . . .
C2 C3 C7' C3' 6.79(12) . . . .
C4 C3 C7' C3' -177.39(8) . . . .
C2 C3 C7' C6' -107.76(10) . . . .
C4 C3 C7' C6' 68.06(10) . . . .
C3 C7' C3' C9' 142.21(8) . . . .
C8' C7' C3' C9' 19.04(9) . . . .
C6' C7' C3' C9' -99.51(8) . . . .
C3 C7' C3' C2' 25.99(11) . . . .
C8' C7' C3' C2' -97.18(8) . . . .
C6' C7' C3' C2' 144.27(8) . . . .
C3 C7' C3' C4' -99.03(9) . . . .
C8' C7' C3' C4' 137.80(7) . . . .
C6' C7' C3' C4' 19.25(9) . . . .
C8' O8' C9' O9' 179.39(9) . . . .
C8' O8' C9' C3' 1.42(11) . . . .
C2' C3' C9' O9' -71.79(12) . . . .
C7' C3' C9' O9' 168.64(10) . . . .
C4' C3' C9' O9' 53.61(13) . . . .
C2' C3' C9' O8' 106.05(9) . . . .
C7' C3' C9' O8' -13.52(10) . . . .
C4' C3' C9' O8' -128.56(9) . . . .
O1 C1 C6 C5 177.65(9) . . . .
C2 C1 C6 C5 -1.89(14) . . . .
C1 C6 C5 C4 -0.68(14) . . . .
C8 O4 C4 C5 7.61(15) . . . .
C8 O4 C4 C3 -172.48(10) . . . .
C6 C5 C4 O4 -179.01(9) . . . .
C6 C5 C4 C3 1.08(14) . . . .
C2 C3 C4 O4 -178.83(8) . . . .
C7' C3 C4 O4 5.21(12) . . . .
C2 C3 C4 C5 1.09(14) . . . .
C7' C3 C4 C5 -174.87(9) . . . .
C9' O8' C8' C7' 11.58(10) . . . .
C3 C7' C8' O8' -142.96(7) . . . .
C3' C7' C8' O8' -18.99(9) . . . .
C6' C7' C8' O8' 91.68(9) . . . .
C9' C3' C4' C5' 118.97(8) . . . .
C2' C3' C4' C5' -118.49(8) . . . .
C7' C3' C4' C5' 6.31(9) . . . .
C3' C4' C5' C6' -30.31(9) . . . .
C4' C5' C6' O6' -74.99(9) . . . .
C4' C5' C6' C7' 42.63(9) . . . .
C3 C7' C6' O6' -161.53(7) . . . .
C8' C7' C6' O6' -34.20(10) . . . .
C3' C7' C6' O6' 76.74(9) . . . .
C3 C7' C6' C5' 83.79(8) . . . .
C8' C7' C6' C5' -148.87(8) . . . .
C3' C7' C6' C5' -37.93(8) . . . .
C9' C3' C2' C1' -171.01(8) . . . .
C7' C3' C2' C1' -57.65(10) . . . .
C4' C3' C2' C1' 64.03(10) . . . .
C3 C2 C1' C2' -24.59(12) . . . .
C1 C2 C1' C2' 155.52(8) . . . .
C3' C2' C1' C2 56.29(10) . . . .
